data_4307478
loop_
_publ_author_name
'Abhudaya Mishra'
'Anastasios J. Tasiopoulos'
'Wolfgang Wernsdorfer'
'Khalil A. Abboud'
'George Christou'

_publ_section_title
;
High-Nuclearity Ce/Mn and Th/Mn Cluster Chemistry: Preparation of
Complexes with [Ce4Mn10O10(OMe)6]18+ and [Th6Mn10O22(OH)2]18+ Cores
;
_journal_name_full 'Inorganic Chemistry'
_journal_page_first 3105
_journal_page_last 3115
_journal_paper_doi 10.1021/ic061946y
_journal_volume 46
_journal_year 2007
_chemical_formula_sum 'C136 H146 Ce4 Mn10 N8 O63'
_chemical_formula_weight 4010.54
_chemical_name_systematic
; 
 ? 
;
_space_group_IT_number 15
_symmetry_cell_setting monoclinic
_symmetry_space_group_name_Hall '-C 2yc'
_symmetry_space_group_name_H-M 'C 1 2/c 1'
_atom_sites_solution_hydrogens geom
_atom_sites_solution_primary direct
_atom_sites_solution_secondary difmap
_audit_creation_method SHELXL-97
_cell_angle_alpha 90.00
_cell_angle_beta 95.942(2)
_cell_angle_gamma 90.00
_cell_formula_units_Z 4
_cell_length_a 32.408(2)
_cell_length_b 16.9687(11)
_cell_length_c 27.6545(17)
_cell_measurement_reflns_used 85
_cell_measurement_temperature 173(2)
_cell_measurement_theta_max 28.0
_cell_measurement_theta_min 2.0
_cell_volume 15126.1(16)
_computing_cell_refinement 'Bruker SMART & SAINT (Bruker 1998)'
_computing_data_collection 'Bruker SMART (Bruker 1998)'
_computing_data_reduction 'Bruker SHELXTL V6.1 (Bruker 2000)'
_computing_molecular_graphics 'Bruker SHELXTL'
_computing_publication_material 'Bruker SHELXTL'
_computing_structure_refinement 'Bruker SHELXTL'
_computing_structure_solution 'Bruker SHELXTL'
_diffrn_ambient_temperature 173(2)
_diffrn_measured_fraction_theta_full 0.985
_diffrn_measured_fraction_theta_max 0.985
_diffrn_measurement_device_type 'SMART CCD area detector'
_diffrn_measurement_method '\w scans'
_diffrn_radiation_monochromator graphite
_diffrn_radiation_source 'normal-focus sealed tube'
_diffrn_radiation_type MoK\a
_diffrn_radiation_wavelength 0.71073
_diffrn_reflns_av_R_equivalents 0.0978
_diffrn_reflns_av_sigmaI/netI 0.1417
_diffrn_reflns_limit_h_max 39
_diffrn_reflns_limit_h_min -41
_diffrn_reflns_limit_k_max 21
_diffrn_reflns_limit_k_min -21
_diffrn_reflns_limit_l_max 31
_diffrn_reflns_limit_l_min -35
_diffrn_reflns_number 49819
_diffrn_reflns_theta_full 27.50
_diffrn_reflns_theta_max 27.50
_diffrn_reflns_theta_min 1.26
_diffrn_standards_decay_% 0
_diffrn_standards_number 0
_exptl_absorpt_coefficient_mu 2.074
_exptl_absorpt_correction_T_max 0.9515
_exptl_absorpt_correction_T_min 0.6525
_exptl_absorpt_correction_type 'integration to analytical'
_exptl_absorpt_process_details 'based on measured indexed crystal faces, SHELXTL (Bruker 1998)'
_exptl_crystal_colour red/brown
_exptl_crystal_density_diffrn 1.750
_exptl_crystal_density_meas 0
_exptl_crystal_density_method 'not measured'
_exptl_crystal_description plates
_exptl_crystal_F_000 7992
_exptl_crystal_size_max 0.26
_exptl_crystal_size_mid 0.17
_exptl_crystal_size_min 0.02
_refine_diff_density_max 2.003
_refine_diff_density_min -1.126
_refine_diff_density_rms 0.272
_refine_ls_extinction_method none
_refine_ls_goodness_of_fit_ref 0.973
_refine_ls_hydrogen_treatment mixed
_refine_ls_matrix_type full
_refine_ls_number_parameters 858
_refine_ls_number_reflns 17108
_refine_ls_number_restraints 6
_refine_ls_restrained_S_all 0.973
_refine_ls_R_factor_all 0.1572
_refine_ls_R_factor_gt 0.0805
_refine_ls_shift/su_max 0.001
_refine_ls_shift/su_mean 0.000
_refine_ls_structure_factor_coef Fsqd
_refine_ls_weighting_details 'calc w=1/[\s^2^(Fo^2^)+(0.1000P)^2^] where P=(Fo^2^+2Fc^2^)/3'
_refine_ls_weighting_scheme calc
_refine_ls_wR_factor_gt 0.1866
_refine_ls_wR_factor_ref 0.2168
_reflns_number_gt 7822
_reflns_number_total 17108
_reflns_threshold_expression I>2\s(I)
_cod_data_source_file ic061946ysi20070115_022052.cif
_cod_data_source_block ts71
_cod_depositor_comments
;
The following automatic conversions were performed:
'_symmetry_cell_setting' value 'Monoclinic' changed to 'monoclinic'
according to '/home/saulius/struct/CIF-dictionaries/cif_core.dic'
dictionary named 'cif_core.dic' version 2.4.1 from 2010-06-29.

Automatic conversion script
Id: cif_fix_enum 1527 2010-12-29 10:47:43Z saulius 
;
_cod_original_cell_volume 15126.2(17)
_cod_database_code 4307478

loop_
_symmetry_equiv_pos_as_xyz
'x, y, z'
'-x, y, -z+1/2'
'x+1/2, y+1/2, z'
'-x+1/2, y+1/2, -z+1/2'
'-x, -y, -z'
'x, -y, z-1/2'
'-x+1/2, -y+1/2, -z'
'x+1/2, -y+1/2, z-1/2'

loop_
_atom_site_label
_atom_site_type_symbol
_atom_site_fract_x
_atom_site_fract_y
_atom_site_fract_z
_atom_site_U_iso_or_equiv
_atom_site_adp_type
_atom_site_occupancy
_atom_site_symmetry_multiplicity
_atom_site_calc_flag
_atom_site_refinement_flags
_atom_site_disorder_assembly
_atom_site_disorder_group
Ce1 Ce 0.339068(19) -0.24951(3) 0.47791(2) 0.03692(16) Uani 1 1 d . . .
Ce2 Ce 0.40957(2) -0.04606(4) 0.54546(2) 0.04718(19) Uani 1 1 d . . .
Mn1 Mn 0.31049(5) -0.01641(9) 0.61106(5) 0.0392(4) Uani 1 1 d . . .
Mn2 Mn 0.33935(5) -0.18803(8) 0.59080(5) 0.0380(4) Uani 1 1 d . . .
Mn3 Mn 0.30925(5) -0.07164(8) 0.50349(5) 0.0348(4) Uani 1 1 d . . .
Mn4 Mn 0.23573(5) -0.19087(8) 0.45739(5) 0.0330(3) Uani 1 1 d . . .
Mn5 Mn 0.26746(5) -0.36432(8) 0.41458(5) 0.0392(4) Uani 1 1 d . . .
O1 O 0.2586(2) -0.2820(4) 0.6131(3) 0.0485(19) Uani 1 1 d . . .
O2 O 0.3177(2) -0.2339(4) 0.6491(2) 0.0478(19) Uani 1 1 d . . .
O3 O 0.2591(2) 0.0536(4) 0.5969(2) 0.0413(17) Uani 1 1 d . . .
O4 O 0.2069(2) -0.0236(4) 0.5678(3) 0.0498(19) Uani 1 1 d . . .
O5 O 0.2657(2) -0.0009(3) 0.4792(2) 0.0383(16) Uani 1 1 d . . .
O6 O 0.2147(2) -0.0736(4) 0.4427(3) 0.0493(19) Uani 1 1 d . . .
O7 O 0.4037(2) 0.0518(4) 0.6132(3) 0.0510(19) Uani 1 1 d . . .
O8 O 0.3416(2) 0.0705(4) 0.6421(2) 0.0453(18) Uani 1 1 d . . .
O9 O 0.2368(2) -0.1192(4) 0.6549(2) 0.0462(18) Uani 1 1 d . . .
O10 O 0.2916(3) -0.0427(4) 0.6777(2) 0.055(2) Uani 1 1 d . . .
O11 O 0.3639(2) -0.1582(4) 0.4219(2) 0.050(2) Uani 1 1 d . . .
O12 O 0.3578(2) -0.0391(4) 0.4560(3) 0.051(2) Uani 1 1 d . . .
O13 O 0.4434(2) -0.1439(4) 0.4941(3) 0.054(2) Uani 1 1 d . . .
O14 O 0.4082(2) -0.2593(4) 0.4922(3) 0.063(2) Uani 1 1 d . . .
O15 O 0.3959(3) -0.2488(5) 0.6114(3) 0.059(2) Uani 1 1 d . A .
O16 O 0.4380(3) -0.1502(5) 0.5972(3) 0.069(2) Uani 1 1 d . A .
O17 O 0.4819(2) -0.0020(5) 0.5759(3) 0.063(2) Uani 1 1 d . . .
O18 O 0.4520(3) 0.0116(4) 0.4775(3) 0.057(2) Uani 1 1 d . . .
O19 O 0.4115(3) 0.0948(5) 0.5074(3) 0.065(2) Uani 1 1 d . . .
O20 O 0.3345(2) 0.0115(3) 0.5449(2) 0.0407(17) Uani 1 1 d . . .
O21 O 0.2862(2) -0.1017(4) 0.5771(2) 0.0377(16) Uani 1 1 d . . .
O22 O 0.3597(2) -0.0940(4) 0.6246(2) 0.0498(19) Uani 1 1 d . . .
O23 O 0.2898(2) -0.1548(3) 0.4656(2) 0.0341(15) Uani 1 1 d . . .
O24 O 0.3534(2) -0.1406(4) 0.5320(2) 0.0391(16) Uani 1 1 d . . .
O25 O 0.3581(2) -0.3931(4) 0.4936(3) 0.060(2) Uani 1 1 d . . .
O26 O 0.3213(2) -0.3201(4) 0.4087(3) 0.051(2) Uani 1 1 d . . .
O27 O 0.2711(2) -0.3060(3) 0.4716(2) 0.0369(16) Uani 1 1 d . . .
O28 O 0.3185(2) -0.2709(3) 0.5513(2) 0.0354(16) Uani 1 1 d . . .
O29 O 0.4459(3) 0.1302(5) 0.4464(3) 0.085(3) Uani 1 1 d . . .
O30 O 0.3897(8) -0.3939(11) 0.5848(12) 0.165(13) Uani 0.50 1 d PU . .
N1 N 0.4365(3) 0.0803(6) 0.4770(4) 0.062(3) Uani 1 1 d . . .
C1 C 0.2847(4) -0.2712(5) 0.6499(3) 0.040(3) Uani 1 1 d . . .
C2 C 0.2737(4) -0.3037(6) 0.6967(4) 0.053(3) Uani 1 1 d . . .
C3 C 0.2363(5) -0.3430(7) 0.6987(5) 0.068(4) Uani 1 1 d . . .
H3A H 0.2178 -0.3498 0.6701 0.082 Uiso 1 1 calc R . .
C4 C 0.2260(6) -0.3724(8) 0.7430(5) 0.091(5) Uani 1 1 d . . .
H4A H 0.2006 -0.4000 0.7444 0.109 Uiso 1 1 calc R . .
C5 C 0.2522(6) -0.3615(8) 0.7841(6) 0.095(6) Uani 1 1 d . . .
H5A H 0.2451 -0.3826 0.8139 0.114 Uiso 1 1 calc R . .
C6 C 0.2892(6) -0.3201(9) 0.7831(5) 0.093(5) Uani 1 1 d . . .
H6A H 0.3070 -0.3112 0.8122 0.112 Uiso 1 1 calc R . .
C7 C 0.2997(5) -0.2919(8) 0.7387(4) 0.070(4) Uani 1 1 d . . .
H7A H 0.3251 -0.2644 0.7373 0.084 Uiso 1 1 calc R . .
C11 C 0.2226(4) 0.0424(6) 0.5804(3) 0.040(3) Uani 1 1 d . . .
C12 C 0.1939(4) 0.1115(5) 0.5743(3) 0.041(3) Uani 1 1 d . . .
C13 C 0.1536(4) 0.1057(7) 0.5576(5) 0.067(4) Uani 1 1 d . . .
H13A H 0.1426 0.0547 0.5500 0.080 Uiso 1 1 calc R . .
C14 C 0.1272(4) 0.1691(8) 0.5508(5) 0.077(4) Uani 1 1 d . . .
H14A H 0.0988 0.1613 0.5396 0.093 Uiso 1 1 calc R . .
C15 C 0.1420(5) 0.2424(8) 0.5600(6) 0.085(5) Uani 1 1 d . . .
H15A H 0.1241 0.2865 0.5546 0.102 Uiso 1 1 calc R . .
C16 C 0.1825(5) 0.2538(7) 0.5770(5) 0.077(4) Uani 1 1 d . . .
H16A H 0.1930 0.3054 0.5839 0.093 Uiso 1 1 calc R . .
C17 C 0.2091(4) 0.1864(7) 0.5841(4) 0.052(3) Uani 1 1 d . . .
H17A H 0.2375 0.1934 0.5958 0.063 Uiso 1 1 calc R . .
C21 C 0.2300(4) -0.0106(6) 0.4556(4) 0.039(2) Uani 1 1 d . . .
C22 C 0.2058(4) 0.0617(6) 0.4430(4) 0.046(3) Uani 1 1 d . . .
C23 C 0.1699(4) 0.0591(7) 0.4132(5) 0.061(3) Uani 1 1 d . . .
H23A H 0.1600 0.0092 0.4017 0.073 Uiso 1 1 calc R . .
C24 C 0.1470(5) 0.1252(9) 0.3985(5) 0.085(5) Uani 1 1 d . . .
H24A H 0.1228 0.1217 0.3761 0.102 Uiso 1 1 calc R . .
C25 C 0.1610(5) 0.1965(8) 0.4181(5) 0.069(4) Uani 1 1 d . . .
H25A H 0.1454 0.2429 0.4103 0.082 Uiso 1 1 calc R . .
C26 C 0.1955(4) 0.2013(7) 0.4474(5) 0.061(3) Uani 1 1 d . . .
H26A H 0.2048 0.2511 0.4599 0.073 Uiso 1 1 calc R . .
C27 C 0.2188(4) 0.1333(6) 0.4602(4) 0.051(3) Uani 1 1 d . . .
H27A H 0.2438 0.1375 0.4811 0.061 Uiso 1 1 calc R . .
C31 C 0.3791(4) 0.0858(6) 0.6392(4) 0.045(3) Uani 1 1 d . . .
C32 C 0.3971(4) 0.1533(7) 0.6711(4) 0.055(3) Uani 1 1 d . . .
C33 C 0.3727(4) 0.1918(7) 0.7012(4) 0.055(3) Uani 1 1 d . . .
H33A H 0.3446 0.1763 0.7027 0.067 Uiso 1 1 calc R . .
C34 C 0.3897(5) 0.2539(8) 0.7298(5) 0.081(4) Uani 1 1 d . . .
H34A H 0.3733 0.2806 0.7512 0.097 Uiso 1 1 calc R . .
C35 C 0.4287(6) 0.2759(10) 0.7272(7) 0.112(6) Uani 1 1 d . . .
H35A H 0.4398 0.3187 0.7465 0.134 Uiso 1 1 calc R . .
C36 C 0.4532(6) 0.2381(12) 0.6973(8) 0.138(8) Uani 1 1 d . . .
H36A H 0.4812 0.2541 0.6964 0.165 Uiso 1 1 calc R . .
C37 C 0.4372(5) 0.1763(9) 0.6683(6) 0.103(6) Uani 1 1 d . . .
H37A H 0.4539 0.1505 0.6468 0.124 Uiso 1 1 calc R . .
C41 C 0.2619(4) -0.0856(6) 0.6866(4) 0.050(3) Uani 1 1 d . . .
C42 C 0.2560(4) -0.1000(7) 0.7391(4) 0.055(3) Uani 1 1 d . . .
C43 C 0.2836(4) -0.0700(7) 0.7748(4) 0.061(3) Uani 1 1 d . . .
H43A H 0.3070 -0.0408 0.7669 0.073 Uiso 1 1 calc R . .
C44 C 0.2769(5) -0.0826(9) 0.8231(5) 0.083(5) Uani 1 1 d . . .
H44A H 0.2953 -0.0593 0.8481 0.100 Uiso 1 1 calc R . .
C45 C 0.2452(5) -0.1268(9) 0.8351(4) 0.073(4) Uani 1 1 d . . .
H45A H 0.2426 -0.1376 0.8683 0.088 Uiso 1 1 calc R . .
C46 C 0.2160(5) -0.1570(9) 0.7991(5) 0.084(5) Uani 1 1 d . . .
H46A H 0.1928 -0.1864 0.8073 0.100 Uiso 1 1 calc R . .
C47 C 0.2222(5) -0.1423(8) 0.7502(5) 0.076(4) Uani 1 1 d . . .
H47A H 0.2029 -0.1618 0.7248 0.092 Uiso 1 1 calc R . .
C51 C 0.3661(3) -0.0856(7) 0.4208(4) 0.048(3) Uani 1 1 d . . .
C52 C 0.3809(4) -0.0477(7) 0.3772(4) 0.056(3) Uani 1 1 d . . .
C53 C 0.3811(4) 0.0342(8) 0.3735(5) 0.073(4) Uani 1 1 d . . .
H53A H 0.3723 0.0656 0.3990 0.087 Uiso 1 1 calc R . .
C54 C 0.3940(6) 0.0699(12) 0.3326(7) 0.121(7) Uani 1 1 d . . .
H54A H 0.3941 0.1257 0.3302 0.146 Uiso 1 1 calc R . .
C55 C 0.4065(7) 0.0250(16) 0.2959(6) 0.135(10) Uani 1 1 d . . .
H55A H 0.4150 0.0493 0.2676 0.162 Uiso 1 1 calc R . .
C56 C 0.4066(6) -0.0573(14) 0.3003(5) 0.125(8) Uani 1 1 d . . .
H56A H 0.4165 -0.0885 0.2755 0.151 Uiso 1 1 calc R . .
C57 C 0.3927(4) -0.0930(9) 0.3395(4) 0.076(4) Uani 1 1 d . . .
H57A H 0.3912 -0.1489 0.3410 0.092 Uiso 1 1 calc R . .
C61 C 0.4401(4) -0.2164(7) 0.4863(5) 0.055(3) Uani 1 1 d . . .
C62 C 0.4761(4) -0.2585(8) 0.4680(5) 0.075(4) Uani 1 1 d . . .
C63 C 0.5087(5) -0.2173(10) 0.4557(6) 0.093(5) Uani 1 1 d . . .
H63A H 0.5081 -0.1613 0.4563 0.111 Uiso 1 1 calc R . .
C64 C 0.5436(6) -0.2569(12) 0.4420(9) 0.148(9) Uani 1 1 d . . .
H64A H 0.5674 -0.2281 0.4350 0.177 Uiso 1 1 calc R . .
C65 C 0.5431(7) -0.3396(14) 0.4386(10) 0.174(12) Uani 1 1 d . . .
H65A H 0.5668 -0.3679 0.4306 0.209 Uiso 1 1 calc R . .
C66 C 0.5062(8) -0.3792(13) 0.4478(13) 0.235(17) Uani 1 1 d . . .
H66A H 0.5044 -0.4346 0.4431 0.282 Uiso 1 1 calc R . .
C67 C 0.4738(6) -0.3408(10) 0.4627(10) 0.167(12) Uani 1 1 d . . .
H67A H 0.4497 -0.3686 0.4697 0.201 Uiso 1 1 calc R . .
C71 C 0.4301(5) -0.2188(9) 0.6123(5) 0.075(4) Uani 1 1 d . . .
C82 C 0.4999(5) -0.0058(10) 0.6238(4) 0.093(5) Uani 1 1 d . . .
H82A H 0.4870 -0.0484 0.6408 0.140 Uiso 1 1 calc R . .
H82B H 0.4958 0.0444 0.6402 0.140 Uiso 1 1 calc R . .
H82C H 0.5297 -0.0162 0.6242 0.140 Uiso 1 1 calc R . .
C83 C 0.3286(4) 0.0929(6) 0.5303(4) 0.063(3) Uani 1 1 d . . .
H83A H 0.3362 0.0996 0.4972 0.094 Uiso 1 1 calc R . .
H83B H 0.3462 0.1268 0.5525 0.094 Uiso 1 1 calc R . .
H83C H 0.2994 0.1075 0.5313 0.094 Uiso 1 1 calc R . .
C84 C 0.3500(4) -0.3458(9) 0.3750(5) 0.091(5) Uani 1 1 d . . .
H84A H 0.3780 -0.3492 0.3920 0.137 Uiso 1 1 calc R . .
H84B H 0.3498 -0.3079 0.3482 0.137 Uiso 1 1 calc R . .
H84C H 0.3415 -0.3977 0.3619 0.137 Uiso 1 1 calc R . .
C85 C 0.3790(4) -0.1002(7) 0.6739(4) 0.071(4) Uani 1 1 d . . .
H85A H 0.4053 -0.1289 0.6741 0.107 Uiso 1 1 calc R . .
H85B H 0.3605 -0.1286 0.6937 0.107 Uiso 1 1 calc R . .
H85C H 0.3844 -0.0473 0.6873 0.107 Uiso 1 1 calc R . .
C72 C 0.4693(5) -0.2639(10) 0.6340(7) 0.067(6) Uiso 0.612(18) 1 d PG A 1
C73 C 0.5089(6) -0.2452(10) 0.6226(7) 0.086(8) Uiso 0.612(18) 1 d PG A 1
H73A H 0.5127 -0.2048 0.5996 0.104 Uiso 0.612(18) 1 calc PR A 1
C74 C 0.5431(4) -0.2856(13) 0.6447(9) 0.133(12) Uiso 0.612(18) 1 d PG A 1
H74A H 0.5702 -0.2728 0.6369 0.159 Uiso 0.612(18) 1 calc PR A 1
C75 C 0.5377(6) -0.3447(13) 0.6783(8) 0.149(14) Uiso 0.612(18) 1 d PG A 1
H75A H 0.5611 -0.3724 0.6934 0.179 Uiso 0.612(18) 1 calc PR A 1
C76 C 0.4981(7) -0.3634(11) 0.6897(7) 0.156(15) Uiso 0.612(18) 1 d PG A 1
H76A H 0.4944 -0.4038 0.7126 0.187 Uiso 0.612(18) 1 calc PR A 1
C77 C 0.4639(5) -0.3230(11) 0.6675(7) 0.104(10) Uiso 0.612(18) 1 d PG A 1
H77A H 0.4368 -0.3357 0.6753 0.125 Uiso 0.612(18) 1 calc PR A 1
C72' C 0.4663(11) -0.293(2) 0.6115(13) 0.108(16) Uiso 0.388(18) 1 d PG A 2
C73' C 0.5061(14) -0.278(3) 0.5998(14) 0.14(2) Uiso 0.388(18) 1 d PG A 2
H73B H 0.5123 -0.2289 0.5857 0.163 Uiso 0.388(18) 1 calc PR A 2
C74' C 0.5371(10) -0.335(4) 0.6086(18) 0.23(4) Uiso 0.388(18) 1 d PG A 2
H74B H 0.5643 -0.3240 0.6005 0.277 Uiso 0.388(18) 1 calc PR A 2
C75' C 0.5281(14) -0.406(3) 0.6291(19) 0.24(4) Uiso 0.388(18) 1 d PG A 2
H75B H 0.5492 -0.4451 0.6351 0.293 Uiso 0.388(18) 1 calc PR A 2
C76' C 0.4882(16) -0.422(2) 0.6409(16) 0.26(4) Uiso 0.388(18) 1 d PG A 2
H76B H 0.4821 -0.4711 0.6550 0.309 Uiso 0.388(18) 1 calc PR A 2
C77' C 0.4573(11) -0.365(2) 0.6321(13) 0.106(16) Uiso 0.388(18) 1 d PG A 2
H77B H 0.4300 -0.3759 0.6402 0.128 Uiso 0.388(18) 1 calc PR A 2

loop_
_atom_site_aniso_label
_atom_site_aniso_U_11
_atom_site_aniso_U_22
_atom_site_aniso_U_33
_atom_site_aniso_U_23
_atom_site_aniso_U_13
_atom_site_aniso_U_12
Ce1 0.0442(4) 0.0279(3) 0.0401(3) -0.0053(2) 0.0111(3) 0.0000(3)
Ce2 0.0514(4) 0.0370(3) 0.0551(4) -0.0054(3) 0.0150(3) -0.0057(3)
Mn1 0.0514(10) 0.0317(8) 0.0364(8) -0.0077(6) 0.0138(7) -0.0072(7)
Mn2 0.0506(10) 0.0313(8) 0.0326(8) -0.0020(6) 0.0074(7) -0.0058(7)
Mn3 0.0446(10) 0.0236(7) 0.0369(8) -0.0030(6) 0.0086(7) 0.0002(7)
Mn4 0.0432(10) 0.0251(7) 0.0312(8) -0.0026(6) 0.0059(7) 0.0003(7)
Mn5 0.0493(10) 0.0320(8) 0.0390(8) -0.0101(6) 0.0168(7) -0.0074(7)
O1 0.055(5) 0.049(4) 0.043(4) -0.003(3) 0.014(4) -0.008(4)
O2 0.065(5) 0.042(4) 0.037(4) 0.001(3) 0.009(4) -0.017(4)
O3 0.038(4) 0.040(4) 0.045(4) -0.009(3) 0.003(3) -0.004(3)
O4 0.054(5) 0.038(4) 0.060(5) -0.010(3) 0.022(4) -0.003(4)
O5 0.053(5) 0.019(3) 0.044(4) 0.001(3) 0.007(4) 0.001(3)
O6 0.050(5) 0.032(4) 0.066(5) 0.006(4) 0.007(4) 0.004(4)
O7 0.056(5) 0.047(4) 0.050(4) -0.007(4) 0.005(4) -0.007(4)
O8 0.051(5) 0.036(4) 0.050(4) -0.008(3) 0.016(4) -0.007(4)
O9 0.057(5) 0.047(4) 0.039(4) -0.010(3) 0.024(4) -0.011(4)
O10 0.084(6) 0.040(4) 0.044(4) -0.010(3) 0.017(4) -0.014(4)
O11 0.070(6) 0.032(4) 0.052(4) -0.009(3) 0.032(4) -0.014(4)
O12 0.068(5) 0.032(4) 0.057(5) -0.009(3) 0.024(4) -0.007(4)
O13 0.049(5) 0.044(4) 0.070(5) -0.007(4) 0.015(4) 0.003(4)
O14 0.047(5) 0.040(5) 0.103(7) -0.009(4) 0.012(5) -0.001(4)
O15 0.047(5) 0.057(5) 0.074(6) 0.017(4) 0.006(4) -0.001(4)
O16 0.064(6) 0.075(6) 0.067(6) 0.013(5) 0.006(5) -0.010(5)
O17 0.051(5) 0.084(6) 0.053(5) 0.002(4) 0.004(4) -0.009(5)
O18 0.068(6) 0.035(4) 0.071(5) 0.007(4) 0.016(4) -0.006(4)
O19 0.065(6) 0.061(5) 0.073(6) 0.016(4) 0.022(5) 0.002(5)
O20 0.051(5) 0.021(3) 0.052(4) 0.000(3) 0.014(3) -0.003(3)
O21 0.051(5) 0.033(4) 0.030(3) -0.002(3) 0.007(3) -0.014(3)
O22 0.071(6) 0.044(4) 0.033(4) -0.005(3) 0.002(4) -0.013(4)
O23 0.053(4) 0.022(3) 0.028(3) 0.001(3) 0.007(3) 0.000(3)
O24 0.046(4) 0.027(3) 0.046(4) 0.000(3) 0.014(3) 0.002(3)
O25 0.065(6) 0.032(4) 0.086(6) -0.009(4) 0.025(5) -0.004(4)
O26 0.059(5) 0.041(4) 0.059(5) -0.010(3) 0.028(4) 0.001(4)
O27 0.046(4) 0.026(3) 0.041(4) -0.012(3) 0.013(3) -0.002(3)
O28 0.046(4) 0.019(3) 0.044(4) -0.001(3) 0.015(3) 0.002(3)
O29 0.102(8) 0.064(6) 0.090(7) 0.032(5) 0.027(6) -0.008(5)
O30 0.13(2) 0.038(11) 0.34(4) -0.008(17) 0.10(2) 0.057(13)
N1 0.063(7) 0.051(6) 0.073(7) 0.000(5) 0.021(6) -0.012(6)
C1 0.064(8) 0.026(5) 0.030(5) 0.001(4) 0.009(5) 0.003(5)
C2 0.093(10) 0.033(6) 0.034(6) 0.002(4) 0.016(6) -0.008(6)
C3 0.101(11) 0.044(7) 0.065(8) 0.001(6) 0.038(8) -0.012(7)
C4 0.136(15) 0.080(10) 0.064(9) -0.018(8) 0.048(10) -0.039(10)
C5 0.155(17) 0.064(9) 0.076(11) 0.015(8) 0.067(11) -0.020(10)
C6 0.163(17) 0.083(11) 0.038(7) 0.016(7) 0.032(9) 0.002(11)
C7 0.093(11) 0.063(8) 0.053(8) 0.024(6) 0.005(7) 0.015(8)
C11 0.057(8) 0.032(5) 0.035(6) -0.006(4) 0.015(5) 0.010(5)
C12 0.063(8) 0.027(5) 0.035(5) -0.008(4) 0.019(5) -0.009(5)
C13 0.052(9) 0.044(7) 0.107(11) -0.005(7) 0.022(8) 0.011(6)
C14 0.051(9) 0.063(9) 0.119(12) 0.005(8) 0.016(8) -0.003(7)
C15 0.081(12) 0.049(9) 0.122(13) -0.003(8) -0.004(10) 0.029(8)
C16 0.123(14) 0.037(7) 0.072(9) -0.008(6) 0.009(9) 0.009(8)
C17 0.064(8) 0.057(7) 0.037(6) -0.001(5) 0.008(5) 0.017(6)
C21 0.050(7) 0.032(5) 0.037(6) 0.005(4) 0.021(5) 0.002(5)
C22 0.059(8) 0.041(6) 0.041(6) 0.002(5) 0.019(6) 0.008(6)
C23 0.065(9) 0.039(7) 0.079(9) 0.000(6) 0.005(7) 0.011(6)
C24 0.067(10) 0.080(11) 0.099(11) 0.011(9) -0.030(8) 0.007(8)
C25 0.073(10) 0.058(8) 0.073(9) 0.000(7) 0.002(8) 0.027(8)
C26 0.080(10) 0.035(6) 0.071(9) -0.010(6) 0.017(8) 0.016(6)
C27 0.071(9) 0.042(6) 0.042(6) 0.003(5) 0.015(6) 0.013(6)
C31 0.067(9) 0.030(5) 0.038(6) -0.005(4) 0.009(6) -0.009(5)
C32 0.052(8) 0.050(7) 0.060(8) -0.006(6) -0.007(6) -0.009(6)
C33 0.065(9) 0.052(7) 0.048(7) -0.013(6) -0.002(6) 0.003(6)
C34 0.086(12) 0.078(10) 0.073(9) -0.033(8) -0.014(8) 0.010(9)
C35 0.103(15) 0.089(12) 0.140(16) -0.070(11) -0.001(12) 0.016(11)
C36 0.098(16) 0.128(18) 0.19(2) -0.058(16) 0.020(15) -0.045(13)
C37 0.087(13) 0.085(12) 0.139(15) -0.054(11) 0.020(11) -0.020(10)
C41 0.067(9) 0.029(6) 0.058(7) -0.011(5) 0.021(7) -0.004(6)
C42 0.071(9) 0.046(7) 0.053(7) -0.003(5) 0.026(7) -0.002(6)
C43 0.076(10) 0.050(7) 0.056(8) 0.000(6) 0.006(7) -0.014(7)
C44 0.106(13) 0.094(11) 0.049(8) -0.004(7) 0.006(8) -0.031(10)
C45 0.099(12) 0.099(11) 0.023(6) -0.007(6) 0.012(7) 0.012(9)
C46 0.096(12) 0.095(11) 0.066(9) 0.007(8) 0.037(9) -0.024(9)
C47 0.098(12) 0.089(10) 0.047(7) -0.012(7) 0.028(7) -0.004(9)
C51 0.032(6) 0.061(8) 0.049(7) 0.001(6) -0.004(5) -0.007(5)
C52 0.068(9) 0.063(8) 0.037(6) -0.004(5) 0.013(6) -0.023(7)
C53 0.068(9) 0.071(9) 0.077(9) 0.033(7) 0.003(7) -0.007(7)
C54 0.131(17) 0.117(15) 0.109(15) 0.077(13) -0.018(13) -0.029(13)
C55 0.130(17) 0.23(3) 0.040(9) 0.052(14) -0.007(10) -0.064(19)
C56 0.155(18) 0.19(2) 0.035(8) -0.031(11) 0.029(9) -0.094(17)
C57 0.088(11) 0.092(10) 0.054(8) -0.015(7) 0.032(7) -0.050(9)
C61 0.046(8) 0.037(6) 0.082(9) -0.015(6) 0.008(6) 0.006(6)
C62 0.062(9) 0.053(8) 0.115(12) -0.023(8) 0.030(8) -0.005(7)
C63 0.070(11) 0.102(12) 0.115(13) -0.025(10) 0.048(9) -0.018(9)
C64 0.091(14) 0.101(15) 0.26(3) -0.067(16) 0.077(16) -0.023(12)
C65 0.096(16) 0.132(19) 0.32(3) -0.07(2) 0.13(2) -0.019(14)
C66 0.13(2) 0.087(16) 0.49(5) -0.12(2) 0.09(3) 0.007(15)
C67 0.084(14) 0.068(11) 0.36(4) -0.069(16) 0.089(18) -0.007(10)
C71 0.067(10) 0.076(10) 0.084(10) 0.029(8) 0.018(8) 0.007(8)
C82 0.090(12) 0.141(15) 0.047(8) -0.012(9) 0.000(8) -0.010(11)
C83 0.076(10) 0.043(7) 0.072(8) -0.004(6) 0.014(7) -0.005(6)
C84 0.070(10) 0.119(12) 0.095(11) -0.058(9) 0.056(8) -0.040(9)
C85 0.094(11) 0.053(8) 0.068(9) -0.012(6) 0.018(8) -0.034(7)

loop_
_atom_type_symbol
_atom_type_description
_atom_type_scat_dispersion_real
_atom_type_scat_dispersion_imag
_atom_type_scat_source
C C 0.0033 0.0016 'International Tables Vol C Tables 4.2.6.8 and 6.1.1.4'
H H 0.0000 0.0000 'International Tables Vol C Tables 4.2.6.8 and 6.1.1.4'
N N 0.0061 0.0033 'International Tables Vol C Tables 4.2.6.8 and 6.1.1.4'
O O 0.0106 0.0060 'International Tables Vol C Tables 4.2.6.8 and 6.1.1.4'
Mn Mn 0.3368 0.7283 'International Tables Vol C Tables 4.2.6.8 and 6.1.1.4'
Ce Ce -0.2486 2.6331 'International Tables Vol C Tables 4.2.6.8 and 6.1.1.4'

loop_
_geom_angle_atom_site_label_1
_geom_angle_atom_site_label_2
_geom_angle_atom_site_label_3
_geom_angle
_geom_angle_site_symmetry_1
_geom_angle_site_symmetry_3
_geom_angle_publ_flag
O28 Ce1 O14 102.3(3) . . ?
O28 Ce1 O23 88.8(2) . . ?
O14 Ce1 O23 139.1(2) . . ?
O28 Ce1 O26 127.3(2) . . ?
O14 Ce1 O26 105.7(3) . . ?
O23 Ce1 O26 97.7(2) . . ?
O28 Ce1 O11 148.0(2) . . ?
O14 Ce1 O11 76.4(3) . . ?
O23 Ce1 O11 73.9(2) . . ?
O26 Ce1 O11 82.5(2) . . ?
O28 Ce1 O24 67.3(2) . . ?
O14 Ce1 O24 79.6(3) . . ?
O23 Ce1 O24 68.6(2) . . ?
O26 Ce1 O24 161.1(2) . . ?
O11 Ce1 O24 81.2(2) . . ?
O28 Ce1 O27 69.0(2) . . ?
O14 Ce1 O27 151.6(2) . . ?
O23 Ce1 O27 69.1(2) . . ?
O26 Ce1 O27 65.0(2) . . ?
O11 Ce1 O27 125.6(2) . . ?
O24 Ce1 O27 118.3(2) . . ?
O28 Ce1 O25 77.2(2) . . ?
O14 Ce1 O25 71.2(3) . . ?
O23 Ce1 O25 149.4(2) . . ?
O26 Ce1 O25 71.1(3) . . ?
O11 Ce1 O25 129.9(2) . . ?
O24 Ce1 O25 127.3(2) . . ?
O27 Ce1 O25 80.4(2) . . ?
O28 Ce1 Mn3 80.23(15) . . ?
O14 Ce1 Mn3 110.04(19) . . ?
O23 Ce1 Mn3 32.67(16) . . ?
O26 Ce1 Mn3 127.75(19) . . ?
O11 Ce1 Mn3 70.63(16) . . ?
O24 Ce1 Mn3 36.34(16) . . ?
O27 Ce1 Mn3 95.46(14) . . ?
O25 Ce1 Mn3 157.04(18) . . ?
O28 Ce1 Mn2 32.83(16) . . ?
O14 Ce1 Mn2 87.2(2) . . ?
O23 Ce1 Mn2 81.37(15) . . ?
O26 Ce1 Mn2 159.78(17) . . ?
O11 Ce1 Mn2 116.18(16) . . ?
O24 Ce1 Mn2 35.00(15) . . ?
O27 Ce1 Mn2 96.21(14) . . ?
O25 Ce1 Mn2 99.50(18) . . ?
Mn3 Ce1 Mn2 58.25(4) . . ?
O28 Ce1 Mn4 32.43(18) . 7_546 ?
O14 Ce1 Mn4 130.9(2) . 7_546 ?
O23 Ce1 Mn4 75.74(15) . 7_546 ?
O26 Ce1 Mn4 99.07(17) . 7_546 ?
O11 Ce1 Mn4 149.54(19) . 7_546 ?
O24 Ce1 Mn4 90.25(15) . 7_546 ?
O27 Ce1 Mn4 36.68(14) . 7_546 ?
O25 Ce1 Mn4 78.08(17) . 7_546 ?
Mn3 Ce1 Mn4 85.18(4) . 7_546 ?
Mn2 Ce1 Mn4 61.01(4) . 7_546 ?
O28 Ce1 Mn5 97.17(17) . . ?
O14 Ce1 Mn5 132.05(19) . . ?
O23 Ce1 Mn5 84.00(16) . . ?
O26 Ce1 Mn5 33.05(17) . . ?
O11 Ce1 Mn5 107.33(18) . . ?
O24 Ce1 Mn5 148.06(16) . . ?
O27 Ce1 Mn5 32.11(14) . . ?
O25 Ce1 Mn5 71.17(19) . . ?
Mn3 Ce1 Mn5 116.24(4) . . ?
Mn2 Ce1 Mn5 127.53(4) . . ?
Mn4 Ce1 Mn5 66.57(4) 7_546 . ?
O16 Ce2 O24 80.8(3) . . ?
O16 Ce2 O13 71.7(3) . . ?
O24 Ce2 O13 80.8(2) . . ?
O16 Ce2 O17 74.5(3) . . ?
O24 Ce2 O17 154.7(3) . . ?
O13 Ce2 O17 86.5(3) . . ?
O16 Ce2 O7 95.5(3) . . ?
O24 Ce2 O7 115.9(2) . . ?
O13 Ce2 O7 157.7(3) . . ?
O17 Ce2 O7 72.3(3) . . ?
O16 Ce2 O19 153.0(3) . . ?
O24 Ce2 O19 126.2(2) . . ?
O13 Ce2 O19 110.3(2) . . ?
O17 Ce2 O19 78.7(3) . . ?
O7 Ce2 O19 72.8(2) . . ?
O16 Ce2 O20 125.3(2) . . ?
O24 Ce2 O20 64.2(2) . . ?
O13 Ce2 O20 134.7(2) . . ?
O17 Ce2 O20 136.2(2) . . ?
O7 Ce2 O20 67.6(2) . . ?
O19 Ce2 O20 73.6(2) . . ?
O16 Ce2 O18 120.2(3) . . ?
O24 Ce2 O18 125.1(2) . . ?
O13 Ce2 O18 63.3(2) . . ?
O17 Ce2 O18 65.9(3) . . ?
O7 Ce2 O18 111.8(2) . . ?
O19 Ce2 O18 48.4(2) . . ?
O20 Ce2 O18 114.3(2) . . ?
O16 Ce2 O12 134.8(2) . . ?
O24 Ce2 O12 61.9(2) . . ?
O13 Ce2 O12 77.8(2) . . ?
O17 Ce2 O12 136.2(2) . . ?
O7 Ce2 O12 122.4(2) . . ?
O19 Ce2 O12 69.4(2) . . ?
O20 Ce2 O12 61.0(2) . . ?
O18 Ce2 O12 70.6(2) . . ?
O16 Ce2 O22 64.1(2) . . ?
O24 Ce2 O22 58.3(2) . . ?
O13 Ce2 O22 122.7(2) . . ?
O17 Ce2 O22 113.2(2) . . ?
O7 Ce2 O22 62.9(2) . . ?
O19 Ce2 O22 125.8(2) . . ?
O20 Ce2 O22 62.0(2) . . ?
O18 Ce2 O22 174.1(2) . . ?
O12 Ce2 O22 109.6(2) . . ?
O16 Ce2 Mn3 114.1(2) . . ?
O24 Ce2 Mn3 34.84(15) . . ?
O13 Ce2 Mn3 100.53(18) . . ?
O17 Ce2 Mn3 170.2(2) . . ?
O7 Ce2 Mn3 101.35(18) . . ?
O19 Ce2 Mn3 92.3(2) . . ?
O20 Ce2 Mn3 35.18(14) . . ?
O18 Ce2 Mn3 111.07(18) . . ?
O12 Ce2 Mn3 40.86(14) . . ?
O22 Ce2 Mn3 68.80(15) . . ?
O16 Ce2 Mn2 61.3(2) . . ?
O24 Ce2 Mn2 29.06(15) . . ?
O13 Ce2 Mn2 94.76(17) . . ?
O17 Ce2 Mn2 132.63(19) . . ?
O7 Ce2 Mn2 94.72(17) . . ?
O19 Ce2 Mn2 142.02(19) . . ?
O20 Ce2 Mn2 68.53(13) . . ?
O18 Ce2 Mn2 152.58(17) . . ?
O12 Ce2 Mn2 89.64(14) . . ?
O22 Ce2 Mn2 32.13(13) . . ?
Mn3 Ce2 Mn2 54.19(4) . . ?
O21 Mn1 O8 173.0(3) . . ?
O21 Mn1 O3 93.5(3) . . ?
O8 Mn1 O3 91.1(3) . . ?
O21 Mn1 O10 97.8(3) . . ?
O8 Mn1 O10 87.5(3) . . ?
O3 Mn1 O10 89.2(3) . . ?
O21 Mn1 O22 82.8(3) . . ?
O8 Mn1 O22 92.7(3) . . ?
O3 Mn1 O22 176.0(3) . . ?
O10 Mn1 O22 89.7(3) . . ?
O21 Mn1 O20 84.9(2) . . ?
O8 Mn1 O20 89.5(3) . . ?
O3 Mn1 O20 94.0(3) . . ?
O10 Mn1 O20 175.7(3) . . ?
O22 Mn1 O20 87.3(3) . . ?
O21 Mn1 Mn3 47.09(18) . . ?
O8 Mn1 Mn3 127.4(2) . . ?
O3 Mn1 Mn3 93.52(19) . . ?
O10 Mn1 Mn3 144.8(2) . . ?
O22 Mn1 Mn3 85.14(19) . . ?
O20 Mn1 Mn3 37.89(18) . . ?
O21 Mn1 Mn2 45.7(2) . . ?
O8 Mn1 Mn2 129.6(2) . . ?
O3 Mn1 Mn2 139.2(2) . . ?
O10 Mn1 Mn2 94.7(2) . . ?
O22 Mn1 Mn2 37.05(19) . . ?
O20 Mn1 Mn2 84.82(17) . . ?
Mn3 Mn1 Mn2 61.52(5) . . ?
O28 Mn2 O24 85.6(3) . . ?
O28 Mn2 O22 172.9(3) . . ?
O24 Mn2 O22 88.0(3) . . ?
O28 Mn2 O2 92.5(3) . . ?
O24 Mn2 O2 173.1(3) . . ?
O22 Mn2 O2 93.6(3) . . ?
O28 Mn2 O15 92.4(3) . . ?
O24 Mn2 O15 99.0(3) . . ?
O22 Mn2 O15 91.6(3) . . ?
O2 Mn2 O15 87.7(3) . . ?
O28 Mn2 O21 99.6(3) . . ?
O24 Mn2 O21 80.2(2) . . ?
O22 Mn2 O21 76.2(3) . . ?
O2 Mn2 O21 93.6(3) . . ?
O15 Mn2 O21 167.8(3) . . ?
O28 Mn2 Mn1 135.3(2) . . ?
O24 Mn2 Mn1 82.13(19) . . ?
O22 Mn2 Mn1 40.3(2) . . ?
O2 Mn2 Mn1 94.7(2) . . ?
O15 Mn2 Mn1 131.9(2) . . ?
O21 Mn2 Mn1 35.94(16) . . ?
O28 Mn2 Mn3 87.7(2) . . ?
O24 Mn2 Mn3 34.7(2) . . ?
O22 Mn2 Mn3 85.3(2) . . ?
O2 Mn2 Mn3 138.7(2) . . ?
O15 Mn2 Mn3 133.6(2) . . ?
O21 Mn2 Mn3 46.00(15) . . ?
Mn1 Mn2 Mn3 59.06(5) . . ?
O28 Mn2 Ce1 40.49(18) . . ?
O24 Mn2 Ce1 45.86(19) . . ?
O22 Mn2 Ce1 133.5(2) . . ?
O2 Mn2 Ce1 132.9(2) . . ?
O15 Mn2 Ce1 91.1(2) . . ?
O21 Mn2 Ce1 96.85(16) . . ?
Mn1 Mn2 Ce1 119.59(5) . . ?
Mn3 Mn2 Ce1 60.53(4) . . ?
O28 Mn2 Ce2 120.05(19) . . ?
O24 Mn2 Ce2 38.0(2) . . ?
O22 Mn2 Ce2 54.8(2) . . ?
O2 Mn2 Ce2 146.0(2) . . ?
O15 Mn2 Ce2 82.0(2) . . ?
O21 Mn2 Ce2 90.35(16) . . ?
Mn1 Mn2 Ce2 69.72(4) . . ?
Mn3 Mn2 Ce2 58.74(4) . . ?
Ce1 Mn2 Ce2 79.79(3) . . ?
O23 Mn3 O5 94.8(3) . . ?
O23 Mn3 O20 174.9(3) . . ?
O5 Mn3 O20 90.1(3) . . ?
O23 Mn3 O24 87.9(3) . . ?
O5 Mn3 O24 176.6(3) . . ?
O20 Mn3 O24 87.2(3) . . ?
O23 Mn3 O12 94.4(3) . . ?
O5 Mn3 O12 100.3(3) . . ?
O20 Mn3 O12 83.5(3) . . ?
O24 Mn3 O12 81.5(3) . . ?
O23 Mn3 O21 102.2(2) . . ?
O5 Mn3 O21 98.8(3) . . ?
O20 Mn3 O21 78.2(2) . . ?
O24 Mn3 O21 78.6(3) . . ?
O12 Mn3 O21 153.4(3) . . ?
O23 Mn3 Mn1 138.40(19) . . ?
O5 Mn3 Mn1 94.70(19) . . ?
O20 Mn3 Mn1 41.94(18) . . ?
O24 Mn3 Mn1 81.88(19) . . ?
O12 Mn3 Mn1 123.4(2) . . ?
O21 Mn3 Mn1 36.26(15) . . ?
O23 Mn3 Mn2 90.92(19) . . ?
O5 Mn3 Mn2 143.8(2) . . ?
O20 Mn3 Mn2 85.8(2) . . ?
O24 Mn3 Mn2 33.87(18) . . ?
O12 Mn3 Mn2 114.9(2) . . ?
O21 Mn3 Mn2 45.13(17) . . ?
Mn1 Mn3 Mn2 59.42(5) . . ?
O23 Mn3 Ce1 42.0(2) . . ?
O5 Mn3 Ce1 136.4(2) . . ?
O20 Mn3 Ce1 133.0(2) . . ?
O24 Mn3 Ce1 46.56(19) . . ?
O12 Mn3 Ce1 81.85(17) . . ?
O21 Mn3 Ce1 96.75(16) . . ?
Mn1 Mn3 Ce1 120.64(5) . . ?
Mn2 Mn3 Ce1 61.22(4) . . ?
O23 Mn3 Ce2 124.1(2) . . ?
O5 Mn3 Ce2 133.6(2) . . ?
O20 Mn3 Ce2 51.0(2) . . ?
O24 Mn3 Ce2 45.23(19) . . ?
O12 Mn3 Ce2 56.9(2) . . ?
O21 Mn3 Ce2 96.56(17) . . ?
Mn1 Mn3 Ce2 73.47(5) . . ?
Mn2 Mn3 Ce2 67.07(4) . . ?
Ce1 Mn3 Ce2 84.09(4) . . ?
O23 Mn4 O28 178.9(3) . 7_546 ?
O23 Mn4 O27 95.0(3) . 7_546 ?
O28 Mn4 O27 85.4(3) 7_546 7_546 ?
O23 Mn4 O1 90.9(3) . 7_546 ?
O28 Mn4 O1 88.5(3) 7_546 7_546 ?
O27 Mn4 O1 165.3(3) 7_546 7_546 ?
O23 Mn4 O6 89.7(3) . . ?
O28 Mn4 O6 91.2(3) 7_546 . ?
O27 Mn4 O6 98.4(3) 7_546 . ?
O1 Mn4 O6 95.1(3) 7_546 . ?
O23 Mn4 O27 79.1(2) . . ?
O28 Mn4 O27 100.0(2) 7_546 . ?
O27 Mn4 O27 85.0(2) 7_546 . ?
O1 Mn4 O27 82.9(3) 7_546 . ?
O6 Mn4 O27 168.5(3) . . ?
O23 Mn4 Mn4 85.29(19) . 7_546 ?
O28 Mn4 Mn4 94.3(2) 7_546 7_546 ?
O27 Mn4 Mn4 45.91(18) 7_546 7_546 ?
O1 Mn4 Mn4 121.6(2) 7_546 7_546 ?
O6 Mn4 Mn4 143.0(2) . 7_546 ?
O27 Mn4 Mn4 39.06(15) . 7_546 ?
O23 Mn4 Ce1 140.46(18) . 7_546 ?
O28 Mn4 Ce1 39.84(19) 7_546 7_546 ?
O27 Mn4 Ce1 45.66(19) 7_546 7_546 ?
O1 Mn4 Ce1 126.3(2) 7_546 7_546 ?
O6 Mn4 Ce1 98.6(2) . 7_546 ?
O27 Mn4 Ce1 91.58(16) . 7_546 ?
Mn4 Mn4 Ce1 65.02(5) 7_546 7_546 ?
O23 Mn4 Ce1 36.03(18) . . ?
O28 Mn4 Ce1 143.01(19) 7_546 . ?
O27 Mn4 Ce1 92.0(2) 7_546 . ?
O1 Mn4 Ce1 84.9(2) 7_546 . ?
O6 Mn4 Ce1 125.6(2) . . ?
O27 Mn4 Ce1 43.07(16) . . ?
Mn4 Mn4 Ce1 59.66(5) 7_546 . ?
Ce1 Mn4 Ce1 124.69(4) 7_546 . ?
O27 Mn5 O21 92.1(3) . 7_546 ?
O27 Mn5 O26 83.5(3) . . ?
O21 Mn5 O26 174.6(3) 7_546 . ?
O27 Mn5 O9 156.1(3) . 7_546 ?
O21 Mn5 O9 96.0(3) 7_546 7_546 ?
O26 Mn5 O9 86.9(3) . 7_546 ?
O27 Mn5 O4 107.2(3) . 7_546 ?
O21 Mn5 O4 92.5(3) 7_546 7_546 ?
O26 Mn5 O4 91.8(3) . 7_546 ?
O9 Mn5 O4 94.9(3) 7_546 7_546 ?
O27 Mn5 Ce1 43.3(2) . . ?
O21 Mn5 Ce1 135.44(19) 7_546 . ?
O26 Mn5 Ce1 40.3(2) . . ?
O9 Mn5 Ce1 125.0(2) 7_546 . ?
O4 Mn5 Ce1 99.6(2) 7_546 . ?
C1 O1 Mn4 133.2(7) . 7_546 ?
C1 O2 Mn2 126.1(6) . . ?
C11 O3 Mn1 135.1(7) . . ?
C11 O4 Mn5 126.6(7) . 7_546 ?
C21 O5 Mn3 133.7(6) . . ?
C21 O6 Mn4 130.8(7) . . ?
C31 O7 Ce2 145.1(7) . . ?
C31 O8 Mn1 126.4(6) . . ?
C41 O9 Mn5 136.8(7) . 7_546 ?
C41 O10 Mn1 127.6(7) . . ?
C51 O11 Ce1 133.4(7) . . ?
C51 O12 Mn3 120.3(6) . . ?
C51 O12 Ce2 118.4(7) . . ?
Mn3 O12 Ce2 82.2(2) . . ?
C61 O13 Ce2 135.5(7) . . ?
C61 O14 Ce1 137.5(8) . . ?
C71 O15 Mn2 124.0(9) . . ?
C71 O16 Ce2 142.5(9) . . ?
C82 O17 Ce2 125.9(8) . . ?
N1 O18 Ce2 96.6(6) . . ?
N1 O19 Ce2 97.8(7) . . ?
C83 O20 Mn3 119.6(7) . . ?
C83 O20 Mn1 113.9(6) . . ?
Mn3 O20 Mn1 100.2(3) . . ?
C83 O20 Ce2 117.0(6) . . ?
Mn3 O20 Ce2 93.9(2) . . ?
Mn1 O20 Ce2 109.6(3) . . ?
Mn1 O21 Mn5 122.0(3) . 7_546 ?
Mn1 O21 Mn2 98.3(3) . . ?
Mn5 O21 Mn2 118.8(3) 7_546 . ?
Mn1 O21 Mn3 96.7(3) . . ?
Mn5 O21 Mn3 124.7(3) 7_546 . ?
Mn2 O21 Mn3 88.9(2) . . ?
C85 O22 Mn2 119.3(6) . . ?
C85 O22 Mn1 117.9(7) . . ?
Mn2 O22 Mn1 102.7(3) . . ?
C85 O22 Ce2 120.0(6) . . ?
Mn2 O22 Ce2 93.1(2) . . ?
Mn1 O22 Ce2 99.2(2) . . ?
Mn3 O23 Mn4 126.4(3) . . ?
Mn3 O23 Ce1 105.3(3) . . ?
Mn4 O23 Ce1 115.3(3) . . ?
Mn2 O24 Mn3 111.4(3) . . ?
Mn2 O24 Ce1 99.1(3) . . ?
Mn3 O24 Ce1 97.1(3) . . ?
Mn2 O24 Ce2 112.9(3) . . ?
Mn3 O24 Ce2 99.9(2) . . ?
Ce1 O24 Ce2 134.6(3) . . ?
C84 O26 Mn5 125.8(7) . . ?
C84 O26 Ce1 125.1(7) . . ?
Mn5 O26 Ce1 106.6(3) . . ?
Mn5 O27 Mn4 144.8(3) . 7_546 ?
Mn5 O27 Mn4 108.9(3) . . ?
Mn4 O27 Mn4 95.0(2) 7_546 . ?
Mn5 O27 Ce1 104.6(3) . . ?
Mn4 O27 Ce1 97.7(3) 7_546 . ?
Mn4 O27 Ce1 96.4(2) . . ?
Mn2 O28 Mn4 128.1(3) . 7_546 ?
Mn2 O28 Ce1 106.7(3) . . ?
Mn4 O28 Ce1 107.7(3) 7_546 . ?
O19 N1 O29 122.7(11) . . ?
O19 N1 O18 117.1(9) . . ?
O29 N1 O18 120.2(10) . . ?
O2 C1 O1 124.3(9) . . ?
O2 C1 C2 119.1(10) . . ?
O1 C1 C2 116.6(10) . . ?
C7 C2 C3 119.8(11) . . ?
C7 C2 C1 120.0(12) . . ?
C3 C2 C1 120.1(11) . . ?
C2 C3 C4 119.8(14) . . ?
C2 C3 H3A 120.1 . . ?
C4 C3 H3A 120.1 . . ?
C5 C4 C3 120.0(15) . . ?
C5 C4 H4A 120.0 . . ?
C3 C4 H4A 120.0 . . ?
C4 C5 C6 121.2(13) . . ?
C4 C5 H5A 119.4 . . ?
C6 C5 H5A 119.4 . . ?
C7 C6 C5 118.5(15) . . ?
C7 C6 H6A 120.7 . . ?
C5 C6 H6A 120.7 . . ?
C2 C7 C6 120.7(14) . . ?
C2 C7 H7A 119.7 . . ?
C6 C7 H7A 119.7 . . ?
O3 C11 O4 125.4(10) . . ?
O3 C11 C12 118.8(9) . . ?
O4 C11 C12 115.8(10) . . ?
C13 C12 C17 116.7(11) . . ?
C13 C12 C11 123.6(10) . . ?
C17 C12 C11 119.6(11) . . ?
C12 C13 C14 124.0(12) . . ?
C12 C13 H13A 118.0 . . ?
C14 C13 H13A 118.0 . . ?
C15 C14 C13 119.5(14) . . ?
C15 C14 H14A 120.3 . . ?
C13 C14 H14A 120.3 . . ?
C14 C15 C16 120.5(13) . . ?
C14 C15 H15A 119.7 . . ?
C16 C15 H15A 119.7 . . ?
C15 C16 C17 118.6(13) . . ?
C15 C16 H16A 120.7 . . ?
C17 C16 H16A 120.7 . . ?
C12 C17 C16 120.7(12) . . ?
C12 C17 H17A 119.6 . . ?
C16 C17 H17A 119.6 . . ?
O6 C21 O5 125.6(10) . . ?
O6 C21 C22 118.2(11) . . ?
O5 C21 C22 116.2(9) . . ?
C23 C22 C27 117.2(11) . . ?
C23 C22 C21 121.1(11) . . ?
C27 C22 C21 121.7(11) . . ?
C22 C23 C24 123.7(12) . . ?
C22 C23 H23A 118.2 . . ?
C24 C23 H23A 118.2 . . ?
C23 C24 C25 116.7(13) . . ?
C23 C24 H24A 121.7 . . ?
C25 C24 H24A 121.7 . . ?
C26 C25 C24 121.4(12) . . ?
C26 C25 H25A 119.3 . . ?
C24 C25 H25A 119.3 . . ?
C25 C26 C27 120.3(12) . . ?
C25 C26 H26A 119.8 . . ?
C27 C26 H26A 119.8 . . ?
C22 C27 C26 120.7(12) . . ?
C22 C27 H27A 119.7 . . ?
C26 C27 H27A 119.7 . . ?
O8 C31 O7 127.9(10) . . ?
O8 C31 C32 115.7(10) . . ?
O7 C31 C32 116.3(11) . . ?
C37 C32 C33 120.7(12) . . ?
C37 C32 C31 119.4(12) . . ?
C33 C32 C31 119.9(11) . . ?
C32 C33 C34 118.9(13) . . ?
C32 C33 H33A 120.5 . . ?
C34 C33 H33A 120.5 . . ?
C35 C34 C33 120.3(14) . . ?
C35 C34 H34A 119.9 . . ?
C33 C34 H34A 119.9 . . ?
C34 C35 C36 121.1(16) . . ?
C34 C35 H35A 119.4 . . ?
C36 C35 H35A 119.4 . . ?
C35 C36 C37 120.1(18) . . ?
C35 C36 H36A 119.9 . . ?
C37 C36 H36A 119.9 . . ?
C32 C37 C36 118.8(16) . . ?
C32 C37 H37A 120.6 . . ?
C36 C37 H37A 120.6 . . ?
O10 C41 O9 125.2(10) . . ?
O10 C41 C42 117.4(11) . . ?
O9 C41 C42 117.4(10) . . ?
C43 C42 C47 120.9(11) . . ?
C43 C42 C41 120.1(11) . . ?
C47 C42 C41 119.0(12) . . ?
C42 C43 C44 119.0(12) . . ?
C42 C43 H43A 120.5 . . ?
C44 C43 H43A 120.5 . . ?
C45 C44 C43 121.5(13) . . ?
C45 C44 H44A 119.3 . . ?
C43 C44 H44A 119.3 . . ?
C44 C45 C46 120.5(12) . . ?
C44 C45 H45A 119.7 . . ?
C46 C45 H45A 119.7 . . ?
C45 C46 C47 117.8(13) . . ?
C45 C46 H46A 121.1 . . ?
C47 C46 H46A 121.1 . . ?
C42 C47 C46 120.2(14) . . ?
C42 C47 H47A 119.9 . . ?
C46 C47 H47A 119.9 . . ?
O11 C51 O12 124.8(10) . . ?
O11 C51 C52 118.3(10) . . ?
O12 C51 C52 116.9(10) . . ?
C57 C52 C53 119.9(11) . . ?
C57 C52 C51 120.5(11) . . ?
C53 C52 C51 119.5(11) . . ?
C54 C53 C52 119.9(16) . . ?
C54 C53 H53A 120.0 . . ?
C52 C53 H53A 120.0 . . ?
C55 C54 C53 120.1(18) . . ?
C55 C54 H54A 119.9 . . ?
C53 C54 H54A 119.9 . . ?
C54 C55 C56 119.3(15) . . ?
C54 C55 H55A 120.4 . . ?
C56 C55 H55A 120.4 . . ?
C57 C56 C55 121.1(17) . . ?
C57 C56 H56A 119.4 . . ?
C55 C56 H56A 119.4 . . ?
C56 C57 C52 119.5(15) . . ?
C56 C57 H57A 120.2 . . ?
C52 C57 H57A 120.2 . . ?
O13 C61 O14 125.9(10) . . ?
O13 C61 C62 118.2(11) . . ?
O14 C61 C62 115.9(10) . . ?
C63 C62 C67 121.8(14) . . ?
C63 C62 C61 119.8(13) . . ?
C67 C62 C61 118.3(13) . . ?
C62 C63 C64 119.9(17) . . ?
C62 C63 H63A 120.1 . . ?
C64 C63 H63A 120.1 . . ?
C63 C64 C65 119.5(17) . . ?
C63 C64 H64A 120.2 . . ?
C65 C64 H64A 120.2 . . ?
C64 C65 C66 117.6(18) . . ?
C64 C65 H65A 121.2 . . ?
C66 C65 H65A 121.2 . . ?
C67 C66 C65 121.9(19) . . ?
C67 C66 H66A 119.0 . . ?
C65 C66 H66A 119.0 . . ?
C66 C67 C62 118.8(18) . . ?
C66 C67 H67A 120.6 . . ?
C62 C67 H67A 120.6 . . ?
O15 C71 O16 126.2(13) . . ?
O15 C71 C72 120.6(13) . . ?
O16 C71 C72 113.1(14) . . ?
O15 C71 C72' 108.1(18) . . ?
O16 C71 C72' 120.4(17) . . ?
C72 C71 C72' 27.4(12) . . ?
O17 C82 H82A 109.5 . . ?
O17 C82 H82B 109.5 . . ?
H82A C82 H82B 109.5 . . ?
O17 C82 H82C 109.5 . . ?
H82A C82 H82C 109.5 . . ?
H82B C82 H82C 109.5 . . ?
O20 C83 H83A 109.5 . . ?
O20 C83 H83B 109.5 . . ?
H83A C83 H83B 109.5 . . ?
O20 C83 H83C 109.5 . . ?
H83A C83 H83C 109.5 . . ?
H83B C83 H83C 109.5 . . ?
O26 C84 H84A 109.5 . . ?
O26 C84 H84B 109.5 . . ?
H84A C84 H84B 109.5 . . ?
O26 C84 H84C 109.5 . . ?
H84A C84 H84C 109.5 . . ?
H84B C84 H84C 109.5 . . ?
O22 C85 H85A 109.5 . . ?
O22 C85 H85B 109.5 . . ?
H85A C85 H85B 109.5 . . ?
O22 C85 H85C 109.5 . . ?
H85A C85 H85C 109.5 . . ?
H85B C85 H85C 109.5 . . ?
C73 C72 C77 120.0 . . ?
C73 C72 C71 122.7(13) . . ?
C77 C72 C71 117.3(13) . . ?
C74 C73 C72 120.0 . . ?
C74 C73 H73A 120.0 . . ?
C72 C73 H73A 120.0 . . ?
C73 C74 C75 120.0 . . ?
C73 C74 H74A 120.0 . . ?
C75 C74 H74A 120.0 . . ?
C74 C75 C76 120.0 . . ?
C74 C75 H75A 120.0 . . ?
C76 C75 H75A 120.0 . . ?
C77 C76 C75 120.0 . . ?
C77 C76 H76A 120.0 . . ?
C75 C76 H76A 120.0 . . ?
C76 C77 C72 120.0 . . ?
C76 C77 H77A 120.0 . . ?
C72 C77 H77A 120.0 . . ?
C73' C72' C77' 120.0 . . ?
C73' C72' C71 121(3) . . ?
C77' C72' C71 118(3) . . ?
C74' C73' C72' 120.0 . . ?
C74' C73' H73B 120.0 . . ?
C72' C73' H73B 120.0 . . ?
C73' C74' C75' 120.0 . . ?
C73' C74' H74B 120.0 . . ?
C75' C74' H74B 120.0 . . ?
C74' C75' C76' 120.0 . . ?
C74' C75' H75B 120.0 . . ?
C76' C75' H75B 120.0 . . ?
C77' C76' C75' 120.0 . . ?
C77' C76' H76B 120.0 . . ?
C75' C76' H76B 120.0 . . ?
C76' C77' C72' 120.0 . . ?
C76' C77' H77B 120.0 . . ?
C72' C77' H77B 120.0 . . ?

loop_
_geom_bond_atom_site_label_1
_geom_bond_atom_site_label_2
_geom_bond_distance
_geom_bond_site_symmetry_2
_geom_bond_publ_flag
Ce1 O28 2.231(6) . ?
Ce1 O14 2.240(8) . ?
Ce1 O23 2.267(6) . ?
Ce1 O26 2.281(7) . ?
Ce1 O11 2.389(6) . ?
Ce1 O24 2.392(6) . ?
Ce1 O27 2.393(7) . ?
Ce1 O25 2.540(7) . ?
Ce1 Mn3 3.2688(15) . ?
Ce1 Mn2 3.2907(15) . ?
Ce1 Mn4 3.3165(15) 7_546 ?
Ce1 Mn5 3.3774(17) . ?
Ce2 O16 2.396(9) . ?
Ce2 O24 2.425(7) . ?
Ce2 O13 2.509(7) . ?
Ce2 O17 2.521(8) . ?
Ce2 O7 2.526(7) . ?
Ce2 O19 2.615(8) . ?
Ce2 O20 2.620(7) . ?
Ce2 O18 2.629(7) . ?
Ce2 O12 2.845(8) . ?
Ce2 O22 2.966(7) . ?
Ce2 Mn3 3.3653(18) . ?
Ce2 Mn2 3.6257(16) . ?
Mn1 O21 1.855(6) . ?
Mn1 O8 1.936(7) . ?
Mn1 O3 2.050(7) . ?
Mn1 O10 2.051(7) . ?
Mn1 O22 2.072(8) . ?
Mn1 O20 2.115(6) . ?
Mn1 Mn3 3.115(2) . ?
Mn1 Mn2 3.127(2) . ?
Mn2 O28 1.862(6) . ?
Mn2 O24 1.912(6) . ?
Mn2 O22 1.931(7) . ?
Mn2 O2 1.982(7) . ?
Mn2 O15 2.129(8) . ?
Mn2 O21 2.263(7) . ?
Mn2 Mn3 3.193(2) . ?
Mn3 O23 1.830(6) . ?
Mn3 O5 1.922(7) . ?
Mn3 O20 1.944(7) . ?
Mn3 O24 1.952(7) . ?
Mn3 O12 2.222(7) . ?
Mn3 O21 2.297(6) . ?
Mn4 O23 1.846(7) . ?
Mn4 O28 1.867(7) 7_546 ?
Mn4 O27 1.999(6) 7_546 ?
Mn4 O1 2.031(7) 7_546 ?
Mn4 O6 2.129(7) . ?
Mn4 O27 2.278(6) . ?
Mn4 Mn4 3.160(3) 7_546 ?
Mn4 Ce1 3.3165(15) 7_546 ?
Mn5 O27 1.855(6) . ?
Mn5 O21 1.869(7) 7_546 ?
Mn5 O26 1.922(7) . ?
Mn5 O9 1.931(7) 7_546 ?
Mn5 O4 2.112(7) 7_546 ?
O1 C1 1.265(12) . ?
O1 Mn4 2.031(7) 7_546 ?
O2 C1 1.247(12) . ?
O3 C11 1.237(12) . ?
O4 C11 1.266(12) . ?
O4 Mn5 2.112(7) 7_546 ?
O5 C21 1.280(12) . ?
O6 C21 1.215(12) . ?
O7 C31 1.268(12) . ?
O8 C31 1.253(13) . ?
O9 C41 1.268(13) . ?
O9 Mn5 1.931(7) 7_546 ?
O10 C41 1.251(12) . ?
O11 C51 1.234(13) . ?
O12 C51 1.301(12) . ?
O13 C61 1.252(12) . ?
O14 C61 1.290(13) . ?
O15 C71 1.215(15) . ?
O16 C71 1.272(15) . ?
O17 C82 1.394(14) . ?
O18 N1 1.270(12) . ?
O19 N1 1.251(11) . ?
O20 C83 1.447(12) . ?
O21 Mn5 1.869(7) 7_546 ?
O22 C85 1.443(14) . ?
O26 C84 1.450(12) . ?
O27 Mn4 1.999(6) 7_546 ?
O28 Mn4 1.867(7) 7_546 ?
O29 N1 1.257(12) . ?
C1 C2 1.485(13) . ?
C2 C7 1.375(17) . ?
C2 C3 1.390(16) . ?
C3 C4 1.393(17) . ?
C3 H3A 0.9500 . ?
C4 C5 1.36(2) . ?
C4 H4A 0.9500 . ?
C5 C6 1.39(2) . ?
C5 H5A 0.9500 . ?
C6 C7 1.393(15) . ?
C6 H6A 0.9500 . ?
C7 H7A 0.9500 . ?
C11 C12 1.495(14) . ?
C12 C13 1.344(16) . ?
C12 C17 1.381(14) . ?
C13 C14 1.374(17) . ?
C13 H13A 0.9500 . ?
C14 C15 1.349(18) . ?
C14 H14A 0.9500 . ?
C15 C16 1.361(19) . ?
C15 H15A 0.9500 . ?
C16 C17 1.433(16) . ?
C16 H16A 0.9500 . ?
C17 H17A 0.9500 . ?
C21 C22 1.477(14) . ?
C22 C23 1.355(16) . ?
C22 C27 1.356(15) . ?
C23 C24 1.382(17) . ?
C23 H23A 0.9500 . ?
C24 C25 1.384(19) . ?
C24 H24A 0.9500 . ?
C25 C26 1.313(17) . ?
C25 H25A 0.9500 . ?
C26 C27 1.403(15) . ?
C26 H26A 0.9500 . ?
C27 H27A 0.9500 . ?
C31 C32 1.525(15) . ?
C32 C37 1.368(18) . ?
C32 C33 1.372(15) . ?
C33 C34 1.396(16) . ?
C33 H33A 0.9500 . ?
C34 C35 1.33(2) . ?
C34 H34A 0.9500 . ?
C35 C36 1.36(2) . ?
C35 H35A 0.9500 . ?
C36 C37 1.39(2) . ?
C36 H36A 0.9500 . ?
C37 H37A 0.9500 . ?
C41 C42 1.502(15) . ?
C42 C43 1.361(16) . ?
C42 C47 1.372(17) . ?
C43 C44 1.390(16) . ?
C43 H43A 0.9500 . ?
C44 C45 1.342(18) . ?
C44 H44A 0.9500 . ?
C45 C46 1.398(19) . ?
C45 H45A 0.9500 . ?
C46 C47 1.410(16) . ?
C46 H46A 0.9500 . ?
C47 H47A 0.9500 . ?
C51 C52 1.491(14) . ?
C52 C57 1.380(16) . ?
C52 C53 1.394(16) . ?
C53 C54 1.384(19) . ?
C53 H53A 0.9500 . ?
C54 C55 1.36(3) . ?
C54 H54A 0.9500 . ?
C55 C56 1.40(3) . ?
C55 H55A 0.9500 . ?
C56 C57 1.359(19) . ?
C56 H56A 0.9500 . ?
C57 H57A 0.9500 . ?
C61 C62 1.498(16) . ?
C62 C63 1.339(18) . ?
C62 C67 1.404(19) . ?
C63 C64 1.40(2) . ?
C63 H63A 0.9500 . ?
C64 C65 1.41(2) . ?
C64 H64A 0.9500 . ?
C65 C66 1.42(3) . ?
C65 H65A 0.9500 . ?
C66 C67 1.34(2) . ?
C66 H66A 0.9500 . ?
C67 H67A 0.9500 . ?
C71 C72 1.551(19) . ?
C71 C72' 1.73(4) . ?
C82 H82A 0.9800 . ?
C82 H82B 0.9800 . ?
C82 H82C 0.9800 . ?
C83 H83A 0.9800 . ?
C83 H83B 0.9800 . ?
C83 H83C 0.9800 . ?
C84 H84A 0.9800 . ?
C84 H84B 0.9800 . ?
C84 H84C 0.9800 . ?
C85 H85A 0.9800 . ?
C85 H85B 0.9800 . ?
C85 H85C 0.9800 . ?
C72 C73 1.3900 . ?
C72 C77 1.3900 . ?
C73 C74 1.3900 . ?
C73 H73A 0.9500 . ?
C74 C75 1.3900 . ?
C74 H74A 0.9500 . ?
C75 C76 1.3900 . ?
C75 H75A 0.9500 . ?
C76 C77 1.3900 . ?
C76 H76A 0.9500 . ?
C77 H77A 0.9500 . ?
C72' C73' 1.3900 . ?
C72' C77' 1.3900 . ?
C73' C74' 1.3900 . ?
C73' H73B 0.9500 . ?
C74' C75' 1.3900 . ?
C74' H74B 0.9500 . ?
C75' C76' 1.3900 . ?
C75' H75B 0.9500 . ?
C76' C77' 1.3900 . ?
C76' H76B 0.9500 . ?
C77' H77B 0.9500 . ?
